data_7114440
loop_
_publ_author_name
'Lehaire, Marie-Line'
'Scopelliti, Rosario'
'Severin, Kay'

_publ_section_title
;
 Encapsulation of molecular Na2SiF6 by two metallacrown complexes
;
_journal_issue 23
_journal_name_full 'Chemical Communications'
_journal_page_first 2766
_journal_paper_doi 10.1039/b208996c
_journal_year 2002
_chemical_formula_moiety 'C90 H102 F6 N6 Na2 O12 Ru6 Si, 2(H2 O)'
_chemical_formula_sum 'C90 H106 F6 N6 Na2 O14 Ru6 Si'
_chemical_formula_weight 2290.30
_chemical_name_systematic
; 
? 
;
_space_group_IT_number 14
_symmetry_cell_setting monoclinic
_symmetry_space_group_name_Hall '-P 2yn'
_symmetry_space_group_name_H-M 'P 1 21/n 1'
_atom_sites_solution_hydrogens geom
_atom_sites_solution_primary direct
_atom_sites_solution_secondary difmap
_audit_creation_method SHELXL-97
_cell_angle_alpha 90.00
_cell_angle_beta 109.567(9)
_cell_angle_gamma 90.00
_cell_formula_units_Z 2
_cell_length_a 12.5292(10)
_cell_length_b 29.415(3)
_cell_length_c 13.0113(14)
_cell_measurement_reflns_used 2630
_cell_measurement_temperature 140(2)
_cell_measurement_theta_max 18.8826
_cell_measurement_theta_min 2.1829
_cell_volume 4518.3(8)
_computing_cell_refinement 'Oxford Diffraction, CrysAlis RED'
_computing_data_collection 'Oxford Diffraction, CrysAlis CCD'
_computing_data_reduction 'Oxford Diffraction, CrysAlis RED'
_computing_molecular_graphics 'Bruker SHELXTL'
_computing_publication_material 'Bruker SHELXTL'
_computing_structure_refinement 'SHELXL-97 (Sheldrick, 1997)'
_computing_structure_solution 'SHELXS-97 (Sheldrick, 1990)'
_diffrn_ambient_temperature 140(2)
_diffrn_measured_fraction_theta_full 0.913
_diffrn_measured_fraction_theta_max 0.913
_diffrn_measurement_device_type 'Oxford Diffraction, KM4CCD/SAPPHIRE'
_diffrn_measurement_method 'phi and omega scans'
_diffrn_radiation_monochromator graphite
_diffrn_radiation_source 'fine-focus sealed tube'
_diffrn_radiation_type MoK\a
_diffrn_radiation_wavelength 0.71073
_diffrn_reflns_av_R_equivalents 0.1487
_diffrn_reflns_av_sigmaI/netI 0.2727
_diffrn_reflns_limit_h_max 13
_diffrn_reflns_limit_h_min -13
_diffrn_reflns_limit_k_max 35
_diffrn_reflns_limit_k_min -34
_diffrn_reflns_limit_l_max 15
_diffrn_reflns_limit_l_min -15
_diffrn_reflns_number 26357
_diffrn_reflns_theta_full 25.03
_diffrn_reflns_theta_max 25.03
_diffrn_reflns_theta_min 3.23
_exptl_absorpt_coefficient_mu 1.078
_exptl_absorpt_correction_T_max 0.8410
_exptl_absorpt_correction_T_min 0.5010
_exptl_absorpt_correction_type refdelf
_exptl_absorpt_process_details
; 
(See: Walker, N. & Stuart, D. (1983) Acta Cryst. A39, 158-166) 
;
_exptl_crystal_colour orange
_exptl_crystal_density_diffrn 1.683
_exptl_crystal_density_method 'not measured'
_exptl_crystal_description irregular
_exptl_crystal_F_000 2308
_exptl_crystal_size_max 0.13
_exptl_crystal_size_mid 0.11
_exptl_crystal_size_min 0.07
_refine_diff_density_max 0.593
_refine_diff_density_min -0.530
_refine_diff_density_rms 0.131
_refine_ls_extinction_method none
_refine_ls_goodness_of_fit_ref 0.891
_refine_ls_hydrogen_treatment mixed
_refine_ls_matrix_type full
_refine_ls_number_parameters 572
_refine_ls_number_reflns 7286
_refine_ls_number_restraints 415
_refine_ls_restrained_S_all 0.868
_refine_ls_R_factor_all 0.2032
_refine_ls_R_factor_gt 0.0717
_refine_ls_shift/su_max 0.001
_refine_ls_shift/su_mean 0.000
_refine_ls_structure_factor_coef Fsqd
_refine_ls_weighting_details 'calc w==1/[\s^2^(Fo^2^)+(0.0000P)^2^+0.0000P] where P==(Fo^2^+2Fc^2^)/3'
_refine_ls_weighting_scheme calc
_refine_ls_wR_factor_gt 0.0800
_refine_ls_wR_factor_ref 0.1219
_reflns_number_gt 3248
_reflns_number_total 7286
_reflns_threshold_expression >2sigma(I)
_cod_data_source_file b208996c.txt
_cod_data_source_block 3
_cod_depositor_comments
;
The following automatic conversions were performed:

'_symmetry_cell_setting' value 'Monoclinic' changed to 'monoclinic'
according to
/usr/data/users/saulius/automatic-downloads/retrospective/RSC/lib/dictionaries/cif_core.dic
dictionary named 'cif_core.dic' version 2.4.2 from 2011-04-26.

Automatic conversion script
Id: cif_fix_values 2281 2013-09-26 08:29:07Z andrius 
;
_cod_original_cell_volume 4518.4(7)
_cod_original_sg_symbol_H-M P2(1)/n
_cod_database_code 7114440

loop_
_symmetry_equiv_pos_as_xyz
'x, y, z'
'-x+1/2, y+1/2, -z+1/2'
'-x, -y, -z'
'x-1/2, -y-1/2, z-1/2'

loop_
_atom_site_label
_atom_site_type_symbol
_atom_site_fract_x
_atom_site_fract_y
_atom_site_fract_z
_atom_site_U_iso_or_equiv
_atom_site_adp_type
_atom_site_occupancy
_atom_site_symmetry_multiplicity
_atom_site_calc_flag
_atom_site_refinement_flags
Ru1 Ru -0.00788(10) -0.14619(4) -0.26003(10) 0.0265(3) Uani 1 1 d U
Ru2 Ru -0.19267(10) -0.16102(3) 0.05708(9) 0.0173(3) Uani 1 1 d U
Ru3 Ru -0.39304(10) -0.05196(3) -0.28815(9) 0.0180(3) Uani 1 1 d U
Si1 Si 0.0000 0.0000 0.0000 0.0266(14) Uani 1 2 d SU
Na1 Na -0.1311(4) -0.08177(15) -0.1093(4) 0.0207(10) Uani 1 1 d U
F1 F 0.0477(6) -0.0541(2) 0.0283(6) 0.0266(16) Uani 1 1 d U
F2 F -0.0452(6) -0.0131(2) -0.1333(6) 0.0245(17) Uani 1 1 d U
F3 F -0.1251(6) -0.0170(2) 0.0069(6) 0.0283(17) Uani 1 1 d U
O1 O -0.0762(7) -0.1539(3) -0.1341(7) 0.0185(17) Uani 1 1 d U
O2 O -0.0383(7) -0.2155(3) -0.2687(7) 0.024(2) Uani 1 1 d U
O3 O -0.2764(7) -0.1168(2) -0.0737(7) 0.0178(16) Uani 1 1 d U
O4 O -0.3528(7) -0.1880(3) 0.0046(7) 0.0202(19) Uani 1 1 d U
O5 O -0.2401(7) -0.0833(3) -0.2877(7) 0.0193(17) Uani 1 1 d U
O6 O -0.4436(7) -0.0817(3) -0.4376(7) 0.0196(19) Uani 1 1 d U
N1 N -0.1718(8) -0.2054(3) -0.0637(8) 0.015(2) Uani 1 1 d U
N2 N -0.4305(9) -0.1170(3) -0.2347(9) 0.017(2) Uani 1 1 d U
N3 N -0.1789(9) -0.1428(3) -0.3714(9) 0.023(2) Uani 1 1 d U
C1 C -0.1176(12) -0.1951(4) -0.1322(10) 0.021(3) Uani 1 1 d U
C2 C -0.0925(11) -0.2289(4) -0.2022(11) 0.021(3) Uani 1 1 d U
C3 C -0.1228(11) -0.2736(4) -0.1936(11) 0.023(3) Uani 1 1 d U
H3 H -0.1043 -0.2967 -0.2357 0.028 Uiso 1 1 calc R
C4 C -0.1809(13) -0.2841(4) -0.1222(13) 0.039(4) Uani 1 1 d U
H4 H -0.2036 -0.3145 -0.1163 0.047 Uiso 1 1 calc R
C5 C -0.2054(12) -0.2499(4) -0.0595(12) 0.031(4) Uani 1 1 d U
H5 H -0.2466 -0.2574 -0.0124 0.037 Uiso 1 1 calc R
C6 C -0.3707(12) -0.1351(4) -0.1358(11) 0.016(3) Uani 1 1 d U
C7 C -0.4187(12) -0.1742(4) -0.0962(11) 0.014(3) Uani 1 1 d U
C8 C -0.5174(12) -0.1927(4) -0.1562(11) 0.025(3) Uani 1 1 d U
H8 H -0.5489 -0.2174 -0.1289 0.030 Uiso 1 1 calc R
C9 C -0.5736(11) -0.1747(4) -0.2607(11) 0.022(3) Uani 1 1 d U
H9 H -0.6422 -0.1880 -0.3063 0.026 Uiso 1 1 calc R
C10 C -0.5279(11) -0.1372(4) -0.2967(11) 0.021(3) Uani 1 1 d U
H10 H -0.5665 -0.1254 -0.3674 0.025 Uiso 1 1 calc R
C11 C -0.2574(11) -0.1126(4) -0.3650(11) 0.017(3) Uani 1 1 d U
C12 C -0.3679(11) -0.1130(4) -0.4485(11) 0.016(3) Uani 1 1 d U
C13 C -0.3923(12) -0.1419(4) -0.5339(10) 0.026(3) Uani 1 1 d U
H13 H -0.4637 -0.1409 -0.5905 0.031 Uiso 1 1 calc R
C14 C -0.3081(13) -0.1739(4) -0.5368(11) 0.030(3) Uani 1 1 d U
H14 H -0.3238 -0.1957 -0.5938 0.035 Uiso 1 1 calc R
C15 C -0.2053(14) -0.1728(4) -0.4574(12) 0.031(3) Uani 1 1 d U
H15 H -0.1489 -0.1937 -0.4614 0.038 Uiso 1 1 calc R
C16 C 0.0484(13) -0.1048(6) -0.3705(14) 0.045(4) Uani 1 1 d U
C17 C 0.1098(12) -0.1452(5) -0.3483(12) 0.044(3) Uani 1 1 d U
H17 H 0.1126 -0.1636 -0.4073 0.052 Uiso 1 1 calc R
C18 C 0.1686(11) -0.1597(5) -0.2392(12) 0.036(3) Uani 1 1 d U
H18 H 0.2094 -0.1876 -0.2266 0.043 Uiso 1 1 calc R
C19 C 0.1664(12) -0.1327(5) -0.1493(12) 0.031(3) Uani 1 1 d U
C20 C 0.1036(11) -0.0914(5) -0.1742(13) 0.033(3) Uani 1 1 d U
H20 H 0.0998 -0.0727 -0.1159 0.040 Uiso 1 1 calc R
C21 C 0.0483(12) -0.0775(5) -0.2800(13) 0.040(3) Uani 1 1 d U
H21 H 0.0095 -0.0492 -0.2929 0.048 Uiso 1 1 calc R
C22 C -0.0193(14) -0.0916(6) -0.4876(13) 0.074(6) Uani 1 1 d U
H22A H 0.0226 -0.0686 -0.5131 0.110 Uiso 1 1 calc R
H22B H -0.0928 -0.0792 -0.4904 0.110 Uiso 1 1 calc R
H22C H -0.0311 -0.1185 -0.5344 0.110 Uiso 1 1 calc R
C23 C 0.2187(12) -0.1483(5) -0.0352(12) 0.036(3) Uani 1 1 d U
H23 H 0.1647 -0.1391 0.0028 0.043 Uiso 1 1 calc R
C24 C 0.3286(13) -0.1232(5) 0.0239(13) 0.059(5) Uani 1 1 d U
H24A H 0.3870 -0.1324 -0.0067 0.088 Uiso 1 1 calc R
H24B H 0.3536 -0.1308 0.1017 0.088 Uiso 1 1 calc R
H24C H 0.3159 -0.0904 0.0146 0.088 Uiso 1 1 calc R
C25 C 0.2305(13) -0.1998(5) -0.0212(12) 0.044(4) Uani 1 1 d U
H25A H 0.1597 -0.2145 -0.0654 0.067 Uiso 1 1 calc R
H25B H 0.2467 -0.2077 0.0557 0.067 Uiso 1 1 calc R
H25C H 0.2926 -0.2105 -0.0451 0.067 Uiso 1 1 calc R
C26 C -0.0333(12) -0.1880(4) 0.1719(11) 0.023(3) Uani 1 1 d U
C27 C -0.1237(11) -0.1948(4) 0.2133(11) 0.025(3) Uani 1 1 d U
H27 H -0.1370 -0.2244 0.2354 0.030 Uiso 1 1 calc R
C28 C -0.1931(11) -0.1592(4) 0.2220(10) 0.024(3) Uani 1 1 d U
H28 H -0.2529 -0.1654 0.2495 0.028 Uiso 1 1 calc R
C29 C -0.1780(11) -0.1144(4) 0.1916(10) 0.018(2) Uani 1 1 d U
C30 C -0.0870(11) -0.1066(4) 0.1511(10) 0.023(2) Uani 1 1 d U
H30 H -0.0748 -0.0768 0.1291 0.027 Uiso 1 1 calc R
C31 C -0.0155(11) -0.1418(4) 0.1429(10) 0.023(2) Uani 1 1 d U
H31 H 0.0460 -0.1353 0.1180 0.027 Uiso 1 1 calc R
C32 C 0.0395(11) -0.2260(4) 0.1532(12) 0.035(4) Uani 1 1 d U
H32A H 0.0710 -0.2169 0.0968 0.053 Uiso 1 1 calc R
H32B H -0.0067 -0.2534 0.1296 0.053 Uiso 1 1 calc R
H32C H 0.1015 -0.2324 0.2213 0.053 Uiso 1 1 calc R
C33 C -0.2587(12) -0.0752(5) 0.1849(12) 0.032(4) Uani 1 1 d U
H33 H -0.2739 -0.0616 0.1109 0.038 Uiso 1 1 calc R
C34 C -0.3710(12) -0.0900(5) 0.1879(13) 0.041(4) Uani 1 1 d U
H34A H -0.3905 -0.1195 0.1517 0.062 Uiso 1 1 calc R
H34B H -0.4286 -0.0675 0.1501 0.062 Uiso 1 1 calc R
H34C H -0.3680 -0.0927 0.2639 0.062 Uiso 1 1 calc R
C35 C -0.2041(13) -0.0376(5) 0.2647(13) 0.052(5) Uani 1 1 d U
H35A H -0.1915 -0.0482 0.3393 0.078 Uiso 1 1 calc R
H35B H -0.2540 -0.0110 0.2495 0.078 Uiso 1 1 calc R
H35C H -0.1314 -0.0293 0.2570 0.078 Uiso 1 1 calc R
C36 C -0.4815(12) -0.0231(4) -0.1847(11) 0.020(3) Uani 1 1 d U
C37 C -0.5419(11) -0.0124(4) -0.2975(11) 0.019(2) Uani 1 1 d U
H37 H -0.6192 -0.0206 -0.3305 0.023 Uiso 1 1 calc R
C38 C -0.4822(11) 0.0111(4) -0.3586(11) 0.020(2) Uani 1 1 d U
H38 H -0.5223 0.0197 -0.4318 0.024 Uiso 1 1 calc R
C39 C -0.3661(12) 0.0218(4) -0.3136(11) 0.021(3) Uani 1 1 d U
C40 C -0.3115(12) 0.0088(4) -0.2043(11) 0.025(3) Uani 1 1 d U
H40 H -0.2322 0.0136 -0.1725 0.030 Uiso 1 1 calc R
C41 C -0.3696(12) -0.0110(4) -0.1408(11) 0.022(3) Uani 1 1 d U
H41 H -0.3307 -0.0162 -0.0654 0.027 Uiso 1 1 calc R
C42 C -0.5452(11) -0.0483(4) -0.1192(11) 0.031(4) Uani 1 1 d U
H42A H -0.4905 -0.0610 -0.0527 0.046 Uiso 1 1 calc R
H42B H -0.5901 -0.0730 -0.1636 0.046 Uiso 1 1 calc R
H42C H -0.5955 -0.0271 -0.0997 0.046 Uiso 1 1 calc R
C43 C -0.3043(12) 0.0455(4) -0.3815(12) 0.037(4) Uani 1 1 d U
H43 H -0.3626 0.0548 -0.4519 0.044 Uiso 1 1 calc R
C44 C -0.2468(13) 0.0882(5) -0.3256(14) 0.062(6) Uani 1 1 d U
H44A H -0.3035 0.1089 -0.3149 0.094 Uiso 1 1 calc R
H44B H -0.2084 0.1031 -0.3710 0.094 Uiso 1 1 calc R
H44C H -0.1910 0.0805 -0.2547 0.094 Uiso 1 1 calc R
C45 C -0.2200(12) 0.0143(5) -0.4090(13) 0.043(4) Uani 1 1 d U
H45A H -0.1900 0.0297 -0.4603 0.064 Uiso 1 1 calc R
H45B H -0.2585 -0.0138 -0.4423 0.064 Uiso 1 1 calc R
H45C H -0.1576 0.0069 -0.3422 0.064 Uiso 1 1 calc R
O7 O 0.1320(9) -0.2611(4) -0.3192(10) 0.079(5) Uani 1 1 d D
H7A H 0.071(10) -0.240(4) -0.322(15) 0.119 Uiso 1 1 d D
H7B H 0.098(11) -0.289(4) -0.355(14) 0.119 Uiso 1 1 d D

loop_
_atom_site_aniso_label
_atom_site_aniso_U_11
_atom_site_aniso_U_22
_atom_site_aniso_U_33
_atom_site_aniso_U_23
_atom_site_aniso_U_13
_atom_site_aniso_U_12
Ru1 0.0239(8) 0.0326(7) 0.0270(8) 0.0091(6) 0.0140(7) 0.0095(6)
Ru2 0.0206(7) 0.0141(6) 0.0170(7) 0.0034(5) 0.0060(6) -0.0014(5)
Ru3 0.0204(7) 0.0137(6) 0.0185(7) 0.0008(5) 0.0047(6) 0.0021(5)
Si1 0.029(4) 0.018(3) 0.028(3) 0.005(2) 0.003(3) -0.004(2)
Na1 0.021(3) 0.016(2) 0.023(3) 0.0051(19) 0.004(2) -0.0023(19)
F1 0.022(4) 0.019(4) 0.032(4) 0.004(3) 0.000(3) -0.006(3)
F2 0.019(5) 0.024(4) 0.027(4) 0.006(3) 0.002(4) -0.003(3)
F3 0.032(5) 0.024(4) 0.027(4) 0.002(3) 0.008(4) -0.007(3)
O1 0.013(5) 0.020(3) 0.024(5) 0.000(3) 0.008(4) 0.000(3)
O2 0.025(6) 0.030(4) 0.018(6) 0.006(4) 0.010(5) 0.013(4)
O3 0.021(5) 0.013(4) 0.019(4) 0.004(3) 0.006(3) 0.000(3)
O4 0.020(4) 0.017(5) 0.024(5) 0.003(4) 0.008(4) -0.006(4)
O5 0.018(4) 0.019(4) 0.021(4) -0.001(3) 0.007(3) -0.001(3)
O6 0.013(5) 0.025(5) 0.019(4) -0.008(3) 0.002(4) -0.001(4)
N1 0.016(7) 0.012(4) 0.016(5) 0.006(4) 0.004(5) 0.004(4)
N2 0.015(6) 0.011(4) 0.025(6) 0.001(4) 0.006(5) -0.001(4)
N3 0.025(4) 0.024(6) 0.023(5) 0.008(4) 0.011(4) 0.011(4)
C1 0.031(10) 0.019(5) 0.014(8) 0.001(5) 0.008(7) 0.001(6)
C2 0.029(10) 0.019(5) 0.018(8) 0.007(5) 0.011(7) 0.016(6)
C3 0.025(10) 0.022(6) 0.013(8) -0.006(6) -0.007(7) 0.008(6)
C4 0.060(13) 0.010(7) 0.053(12) -0.006(7) 0.027(10) -0.015(8)
C5 0.050(11) 0.010(6) 0.041(10) 0.008(6) 0.026(9) 0.006(7)
C6 0.017(7) 0.013(7) 0.024(7) -0.001(5) 0.013(5) 0.006(5)
C7 0.020(7) 0.006(6) 0.015(7) -0.006(5) 0.003(5) 0.003(5)
C8 0.020(8) 0.028(8) 0.029(8) 0.002(6) 0.010(6) -0.006(6)
C9 0.014(8) 0.031(8) 0.017(7) -0.010(6) 0.000(6) -0.014(6)
C10 0.013(8) 0.027(7) 0.024(8) 0.003(6) 0.008(6) 0.003(5)
C11 0.017(6) 0.021(7) 0.016(7) 0.004(5) 0.007(5) 0.001(5)
C12 0.012(7) 0.028(8) 0.013(7) -0.001(5) 0.011(5) -0.003(5)
C13 0.042(9) 0.026(8) 0.007(7) -0.004(5) 0.004(6) 0.002(6)
C14 0.058(10) 0.022(8) 0.012(8) -0.008(6) 0.017(6) -0.004(7)
C15 0.040(8) 0.039(9) 0.022(8) 0.002(6) 0.020(5) 0.011(7)
C16 0.019(9) 0.077(9) 0.043(6) 0.031(6) 0.016(6) 0.007(6)
C17 0.027(8) 0.077(9) 0.035(6) 0.015(6) 0.021(6) 0.006(7)
C18 0.017(5) 0.057(8) 0.038(7) 0.011(6) 0.016(6) 0.008(5)
C19 0.022(5) 0.037(7) 0.035(6) 0.017(5) 0.013(4) 0.002(5)
C20 0.022(8) 0.034(6) 0.047(7) 0.015(5) 0.015(6) 0.001(4)
C21 0.015(8) 0.048(5) 0.058(8) 0.031(5) 0.015(6) 0.004(5)
C22 0.049(13) 0.113(16) 0.052(8) 0.051(9) 0.009(9) -0.010(10)
C23 0.021(8) 0.054(9) 0.034(7) 0.022(7) 0.013(6) 0.010(7)
C24 0.051(12) 0.076(12) 0.038(11) 0.006(9) 0.000(8) -0.013(9)
C25 0.033(11) 0.059(8) 0.030(11) 0.021(7) -0.004(9) 0.004(8)
C26 0.022(6) 0.029(6) 0.014(7) 0.006(5) 0.002(4) 0.004(5)
C27 0.035(8) 0.021(6) 0.020(6) 0.012(5) 0.011(5) -0.001(5)
C28 0.025(8) 0.028(6) 0.022(5) -0.003(5) 0.013(6) -0.010(5)
C29 0.016(7) 0.025(5) 0.007(5) 0.002(4) -0.004(6) 0.001(5)
C30 0.027(8) 0.019(5) 0.023(6) -0.001(5) 0.008(6) -0.011(4)
C31 0.017(5) 0.037(6) 0.014(7) 0.007(5) 0.003(4) -0.005(4)
C32 0.018(9) 0.038(8) 0.042(11) -0.001(7) 0.000(8) 0.005(6)
C33 0.035(9) 0.031(8) 0.028(10) -0.004(6) 0.009(9) 0.006(6)
C34 0.040(9) 0.031(9) 0.057(12) 0.001(8) 0.022(10) 0.006(7)
C35 0.040(11) 0.052(10) 0.051(12) -0.024(8) -0.001(10) 0.005(8)
C36 0.029(6) 0.014(6) 0.018(6) -0.004(5) 0.008(5) 0.005(5)
C37 0.016(5) 0.012(6) 0.025(6) -0.007(5) 0.000(5) -0.001(4)
C38 0.035(6) 0.006(5) 0.012(6) -0.002(4) 0.000(5) 0.000(5)
C39 0.024(7) 0.010(4) 0.028(7) 0.001(5) 0.006(6) 0.002(5)
C40 0.019(6) 0.015(5) 0.034(7) -0.002(5) 0.000(5) 0.002(4)
C41 0.027(6) 0.015(7) 0.016(5) -0.004(4) -0.004(5) 0.003(5)
C42 0.042(10) 0.027(8) 0.030(9) 0.000(7) 0.020(8) 0.006(7)
C43 0.037(10) 0.024(8) 0.046(10) 0.015(7) 0.010(8) 0.004(6)
C44 0.069(14) 0.025(8) 0.098(16) 0.007(8) 0.033(12) -0.025(8)
C45 0.028(11) 0.051(10) 0.053(13) 0.010(8) 0.019(10) 0.001(8)
O7 0.049(9) 0.113(12) 0.056(10) -0.052(9) -0.009(8) 0.037(8)

loop_
_atom_type_symbol
_atom_type_description
_atom_type_scat_dispersion_real
_atom_type_scat_dispersion_imag
_atom_type_scat_source
C C 0.0033 0.0016 'International Tables Vol C Tables 4.2.6.8 and 6.1.1.4'
H H 0.0000 0.0000 'International Tables Vol C Tables 4.2.6.8 and 6.1.1.4'
N N 0.0061 0.0033 'International Tables Vol C Tables 4.2.6.8 and 6.1.1.4'
O O 0.0106 0.0060 'International Tables Vol C Tables 4.2.6.8 and 6.1.1.4'
F F 0.0171 0.0103 'International Tables Vol C Tables 4.2.6.8 and 6.1.1.4'
Na Na 0.0362 0.0249 'International Tables Vol C Tables 4.2.6.8 and 6.1.1.4'
Si Si 0.0817 0.0704 'International Tables Vol C Tables 4.2.6.8 and 6.1.1.4'
Ru Ru -1.2594 0.8363 'International Tables Vol C Tables 4.2.6.8 and 6.1.1.4'

loop_
_geom_angle_atom_site_label_1
_geom_angle_atom_site_label_2
_geom_angle_atom_site_label_3
_geom_angle
_geom_angle_site_symmetry_1
_geom_angle_site_symmetry_3
O2 Ru1 O1 79.6(3) . .
O2 Ru1 N3 83.4(4) . .
O1 Ru1 N3 87.5(3) . .
O2 Ru1 C17 97.5(5) . .
O1 Ru1 C17 161.7(5) . .
N3 Ru1 C17 110.3(5) . .
O2 Ru1 C18 89.3(5) . .
O1 Ru1 C18 123.2(4) . .
N3 Ru1 C18 146.7(5) . .
C17 Ru1 C18 38.6(5) . .
O2 Ru1 C16 127.6(5) . .
O1 Ru1 C16 152.1(5) . .
N3 Ru1 C16 90.0(5) . .
C17 Ru1 C16 37.6(5) . .
C18 Ru1 C16 69.1(5) . .
O2 Ru1 C20 146.2(4) . .
O1 Ru1 C20 92.2(4) . .
N3 Ru1 C20 129.4(5) . .
C17 Ru1 C20 80.1(6) . .
C18 Ru1 C20 67.7(5) . .
C16 Ru1 C20 68.3(6) . .
O2 Ru1 C21 165.0(5) . .
O1 Ru1 C21 115.1(5) . .
N3 Ru1 C21 99.5(5) . .
C17 Ru1 C21 67.6(6) . .
C18 Ru1 C21 80.2(5) . .
C16 Ru1 C21 38.2(5) . .
C20 Ru1 C21 36.9(5) . .
O2 Ru1 C19 109.6(4) . .
O1 Ru1 C19 94.7(4) . .
N3 Ru1 C19 167.0(4) . .
C17 Ru1 C19 69.0(5) . .
C18 Ru1 C19 37.9(5) . .
C16 Ru1 C19 82.1(6) . .
C20 Ru1 C19 37.8(4) . .
C21 Ru1 C19 67.9(5) . .
O2 Ru1 Na1 117.6(2) . .
O1 Ru1 Na1 40.3(2) . .
N3 Ru1 Na1 79.8(3) . .
C17 Ru1 Na1 144.6(4) . .
C18 Ru1 Na1 131.4(4) . .
C16 Ru1 Na1 112.0(5) . .
C20 Ru1 Na1 68.5(4) . .
C21 Ru1 Na1 77.4(4) . .
C19 Ru1 Na1 93.6(4) . .
O4 Ru2 O3 78.7(3) . .
O4 Ru2 N1 82.3(3) . .
O3 Ru2 N1 86.2(3) . .
O4 Ru2 C28 90.7(4) . .
O3 Ru2 C28 128.4(4) . .
N1 Ru2 C28 142.7(4) . .
O4 Ru2 C27 100.0(4) . .
O3 Ru2 C27 165.9(4) . .
N1 Ru2 C27 107.6(4) . .
C28 Ru2 C27 37.6(4) . .
O4 Ru2 C30 144.7(4) . .
O3 Ru2 C30 92.5(4) . .
N1 Ru2 C30 131.7(4) . .
C28 Ru2 C30 67.9(5) . .
C27 Ru2 C30 80.4(5) . .
O4 Ru2 C29 108.7(4) . .
O3 Ru2 C29 98.3(4) . .
N1 Ru2 C29 168.7(4) . .
C28 Ru2 C29 37.9(4) . .
C27 Ru2 C29 68.6(5) . .
C30 Ru2 C29 38.2(4) . .
O4 Ru2 C31 167.9(4) . .
O3 Ru2 C31 113.2(4) . .
N1 Ru2 C31 100.4(4) . .
C28 Ru2 C31 80.0(4) . .
C27 Ru2 C31 67.9(5) . .
C30 Ru2 C31 37.2(4) . .
C29 Ru2 C31 68.4(5) . .
O4 Ru2 C26 130.6(4) . .
O3 Ru2 C26 149.1(4) . .
N1 Ru2 C26 88.4(4) . .
C28 Ru2 C26 68.7(5) . .
C27 Ru2 C26 38.0(4) . .
C30 Ru2 C26 68.9(5) . .
C29 Ru2 C26 82.4(5) . .
C31 Ru2 C26 38.4(4) . .
O4 Ru2 Na1 117.0(3) . .
O3 Ru2 Na1 40.0(2) . .
N1 Ru2 Na1 80.9(3) . .
C28 Ru2 Na1 133.5(3) . .
C27 Ru2 Na1 143.0(4) . .
C30 Ru2 Na1 68.4(3) . .
C29 Ru2 Na1 95.9(3) . .
C31 Ru2 Na1 75.2(3) . .
C26 Ru2 Na1 109.1(3) . .
O6 Ru3 O5 78.9(3) . .
O6 Ru3 N2 83.9(4) . .
O5 Ru3 N2 84.7(3) . .
O6 Ru3 C40 141.5(4) . .
O5 Ru3 C40 94.8(4) . .
N2 Ru3 C40 133.8(5) . .
O6 Ru3 C37 101.0(4) . .
O5 Ru3 C37 172.6(4) . .
N2 Ru3 C37 102.7(4) . .
C40 Ru3 C37 80.6(5) . .
O6 Ru3 C36 134.3(4) . .
O5 Ru3 C36 144.2(4) . .
N2 Ru3 C36 86.3(4) . .
C40 Ru3 C36 67.6(5) . .
C37 Ru3 C36 38.7(5) . .
O6 Ru3 C41 168.1(4) . .
O5 Ru3 C41 112.2(4) . .
N2 Ru3 C41 100.7(4) . .
C40 Ru3 C41 37.4(4) . .
C37 Ru3 C41 67.4(5) . .
C36 Ru3 C41 36.5(4) . .
O6 Ru3 C38 90.7(4) . .
O5 Ru3 C38 134.3(4) . .
N2 Ru3 C38 138.8(4) . .
C40 Ru3 C38 66.6(5) . .
C37 Ru3 C38 38.4(4) . .
C36 Ru3 C38 68.7(4) . .
C41 Ru3 C38 78.6(5) . .
O6 Ru3 C39 106.9(4) . .
O5 Ru3 C39 103.9(4) . .
N2 Ru3 C39 167.2(4) . .
C40 Ru3 C39 37.3(5) . .
C37 Ru3 C39 68.9(5) . .
C36 Ru3 C39 81.2(4) . .
C41 Ru3 C39 67.4(5) . .
C38 Ru3 C39 37.0(4) . .
O6 Ru3 Na1 117.3(2) . .
O5 Ru3 Na1 39.9(2) . .
N2 Ru3 Na1 79.4(3) . .
C40 Ru3 Na1 71.7(4) . .
C37 Ru3 Na1 141.5(4) . .
C36 Ru3 Na1 104.4(4) . .
C41 Ru3 Na1 74.4(4) . .
C38 Ru3 Na1 137.1(4) . .
C39 Ru3 Na1 101.0(4) . .
F3 Si1 F3 180.0(6) 3 .
F3 Si1 F2 89.4(3) 3 3
F3 Si1 F2 90.6(3) . 3
F3 Si1 F2 90.6(3) 3 .
F3 Si1 F2 89.4(3) . .
F2 Si1 F2 180.0(6) 3 .
F3 Si1 F1 91.3(3) 3 .
F3 Si1 F1 88.7(3) . .
F2 Si1 F1 91.1(3) 3 .
F2 Si1 F1 88.9(3) . .
F3 Si1 F1 88.7(3) 3 3
F3 Si1 F1 91.3(3) . 3
F2 Si1 F1 88.9(3) 3 3
F2 Si1 F1 91.1(3) . 3
F1 Si1 F1 180.0(8) . 3
F3 Si1 Na1 53.9(2) 3 3
F3 Si1 Na1 126.1(2) . 3
F2 Si1 Na1 51.9(2) 3 3
F2 Si1 Na1 128.1(2) . 3
F1 Si1 Na1 123.7(2) . 3
F1 Si1 Na1 56.3(2) 3 3
F3 Si1 Na1 126.1(2) 3 .
F3 Si1 Na1 53.9(2) . .
F2 Si1 Na1 128.1(2) 3 .
F2 Si1 Na1 51.9(2) . .
F1 Si1 Na1 56.3(2) . .
F1 Si1 Na1 123.7(2) 3 .
Na1 Si1 Na1 180.00(10) 3 .
O5 Na1 O3 87.2(3) . .
O5 Na1 O1 86.8(3) . .
O3 Na1 O1 84.7(3) . .
O5 Na1 F2 91.5(3) . .
O3 Na1 F2 148.0(3) . .
O1 Na1 F2 127.2(3) . .
O5 Na1 F3 122.5(3) . .
O3 Na1 F3 95.1(3) . .
O1 Na1 F3 150.7(4) . .
F2 Na1 F3 59.2(3) . .
O5 Na1 F1 146.3(3) . .
O3 Na1 F1 126.2(3) . .
O1 Na1 F1 99.4(3) . .
F2 Na1 F1 58.3(3) . .
F3 Na1 F1 57.4(3) . .
O5 Na1 Si1 123.4(3) . .
O3 Na1 Si1 128.2(3) . .
O1 Na1 Si1 132.1(3) . .
F2 Na1 Si1 34.07(19) . .
F3 Na1 Si1 34.07(17) . .
F1 Na1 Si1 34.57(17) . .
O5 Na1 Ru2 116.5(3) . .
O3 Na1 Ru2 36.9(2) . .
O1 Na1 Ru2 66.5(2) . .
F2 Na1 Ru2 150.7(3) . .
F3 Na1 Ru2 96.2(2) . .
F1 Na1 Ru2 96.1(2) . .
Si1 Na1 Ru2 116.68(16) . .
O5 Na1 Ru3 36.9(2) . .
O3 Na1 Ru3 66.8(2) . .
O1 Na1 Ru3 113.9(3) . .
F2 Na1 Ru3 93.8(2) . .
F3 Na1 Ru3 92.6(2) . .
F1 Na1 Ru3 145.9(2) . .
Si1 Na1 Ru3 111.36(14) . .
Ru2 Na1 Ru3 103.54(12) . .
O5 Na1 Ru1 68.7(2) . .
O3 Na1 Ru1 114.2(3) . .
O1 Na1 Ru1 36.40(19) . .
F2 Na1 Ru1 94.8(2) . .
F3 Na1 Ru1 149.8(2) . .
F1 Na1 Ru1 97.0(2) . .
Si1 Na1 Ru1 115.73(14) . .
Ru2 Na1 Ru1 102.91(12) . .
Ru3 Na1 Ru1 105.26(14) . .
Si1 F1 Na1 89.1(3) . .
Si1 F2 Na1 94.1(3) . .
Si1 F3 Na1 92.0(3) . .
C1 O1 Ru1 112.3(7) . .
C1 O1 Na1 135.2(7) . .
Ru1 O1 Na1 103.3(3) . .
C2 O2 Ru1 112.6(7) . .
C6 O3 Ru2 110.2(7) . .
C6 O3 Na1 133.1(8) . .
Ru2 O3 Na1 103.1(4) . .
C7 O4 Ru2 114.7(7) . .
C11 O5 Ru3 111.9(8) . .
C11 O5 Na1 134.4(8) . .
Ru3 O5 Na1 103.2(3) . .
C12 O6 Ru3 112.7(8) . .
C1 N1 C5 118.3(11) . .
C1 N1 Ru2 125.2(8) . .
C5 N1 Ru2 116.0(8) . .
C10 N2 C6 119.5(11) . .
C10 N2 Ru3 116.8(9) . .
C6 N2 Ru3 123.0(9) . .
C11 N3 C15 119.5(12) . .
C11 N3 Ru1 124.9(9) . .
C15 N3 Ru1 115.6(9) . .
O1 C1 N1 121.0(11) . .
O1 C1 C2 116.5(11) . .
N1 C1 C2 122.3(12) . .
O2 C2 C3 123.5(11) . .
O2 C2 C1 118.1(11) . .
C3 C2 C1 118.4(12) . .
C2 C3 C4 119.0(12) . .
C5 C4 C3 119.8(12) . .
N1 C5 C4 122.1(12) . .
O3 C6 N2 121.4(11) . .
O3 C6 C7 119.9(12) . .
N2 C6 C7 118.5(13) . .
C8 C7 O4 126.0(12) . .
C8 C7 C6 121.4(13) . .
O4 C7 C6 112.6(12) . .
C7 C8 C9 118.4(12) . .
C10 C9 C8 119.6(13) . .
N2 C10 C9 122.4(13) . .
O5 C11 N3 123.7(13) . .
O5 C11 C12 117.4(11) . .
N3 C11 C12 118.9(12) . .
C13 C12 O6 122.5(13) . .
C13 C12 C11 121.2(12) . .
O6 C12 C11 116.2(11) . .
C12 C13 C14 118.2(14) . .
C15 C14 C13 119.3(13) . .
C14 C15 N3 122.8(13) . .
C17 C16 C21 117.6(15) . .
C17 C16 C22 120.5(17) . .
C21 C16 C22 121.8(16) . .
C17 C16 Ru1 70.4(8) . .
C21 C16 Ru1 71.4(8) . .
C22 C16 Ru1 127.5(11) . .
C16 C17 C18 121.8(15) . .
C16 C17 Ru1 72.1(8) . .
C18 C17 Ru1 71.5(8) . .
C19 C18 C17 120.3(14) . .
C19 C18 Ru1 72.6(8) . .
C17 C18 Ru1 69.9(8) . .
C18 C19 C20 116.8(14) . .
C18 C19 C23 121.8(13) . .
C20 C19 C23 121.2(14) . .
C18 C19 Ru1 69.6(8) . .
C20 C19 Ru1 69.9(8) . .
C23 C19 Ru1 127.3(9) . .
C21 C20 C19 122.3(15) . .
C21 C20 Ru1 71.7(9) . .
C19 C20 Ru1 72.3(8) . .
C20 C21 C16 121.2(15) . .
C20 C21 Ru1 71.4(8) . .
C16 C21 Ru1 70.5(9) . .
C19 C23 C24 112.1(12) . .
C19 C23 C25 114.9(13) . .
C24 C23 C25 112.7(12) . .
C27 C26 C31 116.3(12) . .
C27 C26 C32 123.8(11) . .
C31 C26 C32 119.9(11) . .
C27 C26 Ru2 69.6(8) . .
C31 C26 Ru2 70.7(7) . .
C32 C26 Ru2 128.0(10) . .
C28 C27 C26 121.6(12) . .
C28 C27 Ru2 70.6(7) . .
C26 C27 Ru2 72.4(7) . .
C27 C28 C29 122.4(11) . .
C27 C28 Ru2 71.9(7) . .
C29 C28 Ru2 72.4(7) . .
C28 C29 C30 116.9(12) . .
C28 C29 C33 125.4(11) . .
C30 C29 C33 117.2(11) . .
C28 C29 Ru2 69.7(7) . .
C30 C29 Ru2 70.5(7) . .
C33 C29 Ru2 123.8(9) . .
C31 C30 C29 121.6(11) . .
C31 C30 Ru2 72.4(7) . .
C29 C30 Ru2 71.3(7) . .
C30 C31 C26 121.1(11) . .
C30 C31 Ru2 70.4(7) . .
C26 C31 Ru2 70.9(7) . .
C34 C33 C35 114.3(12) . .
C34 C33 C29 113.2(11) . .
C35 C33 C29 112.0(12) . .
C41 C36 C37 118.9(12) . .
C41 C36 C42 122.8(12) . .
C37 C36 C42 118.3(13) . .
C41 C36 Ru3 72.5(7) . .
C37 C36 Ru3 70.1(7) . .
C42 C36 Ru3 128.1(8) . .
C38 C37 C36 118.3(13) . .
C38 C37 Ru3 72.0(7) . .
C36 C37 Ru3 71.2(7) . .
C39 C38 C37 122.2(13) . .
C39 C38 Ru3 73.0(7) . .
C37 C38 Ru3 69.5(7) . .
C38 C39 C40 116.3(12) . .
C38 C39 C43 121.1(13) . .
C40 C39 C43 122.7(13) . .
C38 C39 Ru3 70.0(7) . .
C40 C39 Ru3 68.4(7) . .
C43 C39 Ru3 131.3(8) . .
C41 C40 C39 122.4(14) . .
C41 C40 Ru3 72.7(7) . .
C39 C40 Ru3 74.2(8) . .
C36 C41 C40 121.6(13) . .
C36 C41 Ru3 71.1(7) . .
C40 C41 Ru3 69.9(8) . .
C44 C43 C39 110.8(12) . .
C44 C43 C45 110.9(12) . .
C39 C43 C45 112.7(10) . .

loop_
_geom_bond_atom_site_label_1
_geom_bond_atom_site_label_2
_geom_bond_distance
_geom_bond_site_symmetry_2
Ru1 O2 2.070(8) .
Ru1 O1 2.099(7) .
Ru1 N3 2.150(11) .
Ru1 C17 2.151(13) .
Ru1 C18 2.173(13) .
Ru1 C16 2.173(14) .
Ru1 C20 2.181(14) .
Ru1 C21 2.185(14) .
Ru1 C19 2.212(15) .
Ru1 Na1 3.442(5) .
Ru2 O4 2.049(8) .
Ru2 O3 2.119(8) .
Ru2 N1 2.125(10) .
Ru2 C28 2.149(12) .
Ru2 C27 2.165(13) .
Ru2 C30 2.174(12) .
Ru2 C29 2.183(12) .
Ru2 C31 2.199(13) .
Ru2 C26 2.202(13) .
Ru2 Na1 3.440(5) .
Ru3 O6 2.030(8) .
Ru3 O5 2.124(8) .
Ru3 N2 2.141(9) .
Ru3 C40 2.163(13) .
Ru3 C37 2.168(12) .
Ru3 C36 2.182(12) .
Ru3 C41 2.200(13) .
Ru3 C38 2.201(12) .
Ru3 C39 2.239(12) .
Ru3 Na1 3.441(5) .
Si1 F3 1.676(7) 3
Si1 F3 1.676(7) .
Si1 F2 1.680(7) 3
Si1 F2 1.680(7) .
Si1 F1 1.697(7) .
Si1 F1 1.697(7) 3
Si1 Na1 2.990(5) 3
Si1 Na1 2.990(5) .
Na1 O5 2.266(10) .
Na1 O3 2.271(9) .
Na1 O1 2.286(9) .
Na1 F2 2.358(8) .
Na1 F3 2.419(8) .
Na1 F1 2.489(8) .
O1 C1 1.323(13) .
O2 C2 1.325(13) .
O3 C6 1.304(14) .
O4 C7 1.356(14) .
O5 C11 1.287(13) .
O6 C12 1.363(13) .
N1 C1 1.323(13) .
N1 C5 1.382(14) .
N2 C10 1.354(15) .
N2 C6 1.362(15) .
N3 C11 1.348(14) .
N3 C15 1.376(16) .
C1 C2 1.453(16) .
C2 C3 1.382(16) .
C3 C4 1.394(16) .
C4 C5 1.393(16) .
C6 C7 1.469(15) .
C7 C8 1.338(16) .
C8 C9 1.409(17) .
C9 C10 1.394(15) .
C11 C12 1.446(17) .
C12 C13 1.351(16) .
C13 C14 1.423(17) .
C14 C15 1.355(18) .
C16 C17 1.393(19) .
C16 C21 1.43(2) .
C16 C22 1.53(2) .
C17 C18 1.428(18) .
C18 C19 1.423(18) .
C19 C20 1.425(17) .
C19 C23 1.481(18) .
C20 C21 1.380(19) .
C23 C24 1.524(19) .
C23 C25 1.527(17) .
C26 C27 1.421(16) .
C26 C31 1.448(16) .
C26 C32 1.514(16) .
C27 C28 1.389(16) .
C28 C29 1.408(16) .
C29 C30 1.426(15) .
C29 C33 1.517(16) .
C30 C31 1.396(16) .
C33 C34 1.485(16) .
C33 C35 1.514(17) .
C36 C41 1.371(16) .
C36 C37 1.443(17) .
C36 C42 1.540(15) .
C37 C38 1.439(15) .
C38 C39 1.409(16) .
C39 C40 1.411(18) .
C39 C43 1.524(16) .
C40 C41 1.398(16) .
C43 C44 1.508(18) .
C43 C45 1.530(16) .

loop_
_geom_hbond_atom_site_label_D
_geom_hbond_atom_site_label_H
_geom_hbond_atom_site_label_A
_geom_hbond_distance_DH
_geom_hbond_distance_HA
_geom_hbond_distance_DA
_geom_hbond_angle_DHA
_geom_hbond_site_symmetry_A
O7 H7A O2 0.98(10) 1.87(12) 2.780(12) 153(16) .
O7 H7B O4 0.98(10) 2.22(16) 2.798(13) 116(12) 4_655
